data_4508385
loop_
_publ_author_name
'Ivanova, Bojidarka'
'Spiteller, Michael'

_publ_section_title
;
 On the application of the organic barbiturates as NLO materials
;
_journal_name_full 'Crystal Growth and Design'
_journal_page_first 2470
_journal_page_last 2474
_journal_paper_doi 10.1021/cg100284r
_journal_volume 10
_journal_year 2010
_chemical_formula_moiety 'C12 H9 N2, C4 H3 N2 O2 S'
_chemical_formula_sum 'C16 H12 N4 O2 S'
_chemical_formula_weight 324.36
_space_group_IT_number 14
_symmetry_cell_setting monoclinic
_symmetry_space_group_name_Hall '-P 2ybc'
_symmetry_space_group_name_H-M 'P 1 21/c 1'
_atom_sites_solution_hydrogens geom
_atom_sites_solution_primary direct
_atom_sites_solution_secondary difmap
_audit_creation_method SHELXL-97
_cell_angle_alpha 90.00
_cell_angle_beta 94.026(10)
_cell_angle_gamma 90.00
_cell_formula_units_Z 4
_cell_length_a 9.914(3)
_cell_length_b 18.734(7)
_cell_length_c 7.6533(18)
_cell_measurement_temperature 293(2)
_cell_volume 1417.9(8)
_computing_cell_refinement 'Bruker SAINT'
_computing_data_collection 'Bruker GIS'
_computing_data_reduction 'Bruker SAINT'
_computing_molecular_graphics 'Bruker APEX2'
_computing_structure_refinement 'SHELXL-97 (Sheldrick, 2008)'
_computing_structure_solution 'SHELXS-97 (Sheldrick, 2008)'
_diffrn_ambient_temperature 293(2)
_diffrn_measured_fraction_theta_full 0.864
_diffrn_measured_fraction_theta_max 0.864
_diffrn_measurement_device_type 'Bruker SMART X2S'
_diffrn_measurement_method '\w scans'
_diffrn_radiation_monochromator 'doubly curved silicon crystal'
_diffrn_radiation_source 'micro-focus sealed tube'
_diffrn_radiation_type MoK\a
_diffrn_radiation_wavelength 0.71073
_diffrn_reflns_av_R_equivalents 0.3312
_diffrn_reflns_av_sigmaI/netI 0.2969
_diffrn_reflns_limit_h_max 11
_diffrn_reflns_limit_h_min -4
_diffrn_reflns_limit_k_max 21
_diffrn_reflns_limit_k_min -22
_diffrn_reflns_limit_l_max 6
_diffrn_reflns_limit_l_min -6
_diffrn_reflns_number 4448
_diffrn_reflns_theta_full 25.06
_diffrn_reflns_theta_max 25.06
_diffrn_reflns_theta_min 2.17
_exptl_absorpt_coefficient_mu 0.245
_exptl_absorpt_correction_T_max 0.9800
_exptl_absorpt_correction_T_min 0.9713
_exptl_absorpt_correction_type multi-scan
_exptl_crystal_colour yellow
_exptl_crystal_density_diffrn 1.519
_exptl_crystal_density_method 'not measured'
_exptl_crystal_description plate
_exptl_crystal_F_000 672
_exptl_crystal_size_max 0.11
_exptl_crystal_size_mid 0.06
_exptl_crystal_size_min 0.05
_refine_diff_density_max 1.020
_refine_diff_density_min -0.432
_refine_diff_density_rms 0.123
_refine_ls_extinction_method none
_refine_ls_goodness_of_fit_ref 0.856
_refine_ls_hydrogen_treatment mixed
_refine_ls_matrix_type full
_refine_ls_number_parameters 208
_refine_ls_number_reflns 2176
_refine_ls_number_restraints 0
_refine_ls_restrained_S_all 0.856
_refine_ls_R_factor_all 0.1600
_refine_ls_R_factor_gt 0.1269
_refine_ls_shift/su_max 0.000
_refine_ls_shift/su_mean 0.000
_refine_ls_structure_factor_coef Fsqd
_refine_ls_weighting_details 'calc w=1/[\s^2^(Fo^2^)+(0.0667P)^2^+0.0000P] where P=(Fo^2^+2Fc^2^)/3'
_refine_ls_weighting_scheme calc
_refine_ls_wR_factor_gt 0.2190
_refine_ls_wR_factor_ref 0.2418
_reflns_number_gt 1146
_reflns_number_total 2176
_reflns_threshold_expression >2sigma(I)
_cod_data_source_file Struct-17a.cif
_cod_data_source_block bi17
_cod_depositor_comments
;
The following automatic conversions were performed:

'_symmetry_cell_setting' value 'Monoclinic' changed to 'monoclinic'
according to the built-in table from CIF Core dictionary named
'cif_core.dic' version 2.4.1 from 2010-06-29.

Automatic conversion script
Id: cif_fix_values 1891 2012-01-12 08:04:46Z andrius 
;
_cod_original_sg_symbol_H-M 'P 21/c'
_cod_database_code 4508385

loop_
_symmetry_equiv_pos_as_xyz
'x, y, z'
'-x, y+1/2, -z+1/2'
'-x, -y, -z'
'x, -y-1/2, z-1/2'

loop_
_atom_site_label
_atom_site_type_symbol
_atom_site_fract_x
_atom_site_fract_y
_atom_site_fract_z
_atom_site_U_iso_or_equiv
_atom_site_adp_type
_atom_site_occupancy
_atom_site_symmetry_multiplicity
_atom_site_calc_flag
_atom_site_refinement_flags
N3 N 0.4521(6) -0.8481(3) 0.1303(7) 0.0377(15) Uani 1 1 d .
N4 N 0.4729(5) -0.7028(3) 0.1141(6) 0.0282(13) Uani 1 1 d .
H4 H 0.5358 -0.7302 0.0810 0.034 Uiso 1 1 calc R
C1 C 0.3602(7) -0.7332(3) 0.1731(8) 0.0303(16) Uani 1 1 d .
C11 C 0.3260(9) -0.9525(4) 0.2000(9) 0.051(2) Uani 1 1 d .
H11 H 0.3231 -1.0021 0.2049 0.062 Uiso 1 1 calc R
C12 C 0.2209(8) -0.9129(4) 0.2526(10) 0.052(2) Uani 1 1 d .
H12 H 0.1449 -0.9350 0.2924 0.062 Uiso 1 1 calc R
C2 C 0.1374(7) -0.7212(4) 0.2862(10) 0.047(2) Uani 1 1 d .
H2 H 0.0679 -0.6923 0.3210 0.057 Uiso 1 1 calc R
C3 C 0.2293(7) -0.8383(4) 0.2457(9) 0.0387(17) Uani 1 1 d .
C4 C 0.4897(7) -0.6337(3) 0.1054(8) 0.0354(17) Uani 1 1 d .
H4 H 0.5699 -0.6155 0.0677 0.042 Uiso 1 1 calc R
C5 C 0.1252(8) -0.7928(4) 0.2975(9) 0.0479(19) Uani 1 1 d .
H5 H 0.0478 -0.8124 0.3398 0.057 Uiso 1 1 calc R
C6 C 0.2545(7) -0.6888(3) 0.2221(9) 0.0363(17) Uani 1 1 d .
C7 C 0.2726(8) -0.6147(4) 0.2080(9) 0.0438(18) Uani 1 1 d .
H7 H 0.2041 -0.5840 0.2374 0.053 Uiso 1 1 calc R
C8 C 0.3891(8) -0.5874(4) 0.1518(9) 0.0443(18) Uani 1 1 d .
H8 H 0.4011 -0.5383 0.1446 0.053 Uiso 1 1 calc R
C9 C 0.4379(9) -0.9179(4) 0.1387(10) 0.050(2) Uani 1 1 d .
H9 H 0.5075 -0.9460 0.1011 0.060 Uiso 1 1 calc R
C10 C 0.3477(7) -0.8092(3) 0.1808(9) 0.0345(16) Uani 1 1 d .
S1 S 0.1753(2) -0.07471(9) 0.5740(2) 0.0407(6) Uani 1 1 d .
O1 O 0.3213(5) -0.2464(2) 1.0380(5) 0.0335(11) Uani 1 1 d .
O2 O 0.0343(5) -0.0563(2) 1.1726(5) 0.0324(11) Uani 1 1 d .
N1 N 0.2413(5) -0.1650(2) 0.8344(6) 0.0247(12) Uani 1 1 d .
H1 H 0.2768 -0.1906 0.7563 0.030 Uiso 1 1 calc R
N2 N 0.1156(5) -0.0694(2) 0.9034(6) 0.0267(13) Uani 1 1 d .
H2 H 0.0763 -0.0299 0.8732 0.032 Uiso 1 1 calc R
C13 C 0.1853(6) -0.1514(3) 1.1292(7) 0.0251(14) Uani 1 1 d .
H13 H 0.1918 -0.1655 1.2460 0.030 Uiso 1 1 calc R
C14 C 0.1792(6) -0.1042(3) 0.7800(7) 0.0233(14) Uani 1 1 d .
C15 C 0.2530(6) -0.1899(3) 1.0044(8) 0.0225(14) Uani 1 1 d .
C16 C 0.1077(6) -0.0914(3) 1.0758(8) 0.0280(15) Uani 1 1 d .

loop_
_atom_site_aniso_label
_atom_site_aniso_U_11
_atom_site_aniso_U_22
_atom_site_aniso_U_33
_atom_site_aniso_U_23
_atom_site_aniso_U_13
_atom_site_aniso_U_12
N3 0.040(3) 0.028(3) 0.045(4) -0.005(3) 0.006(3) 0.006(3)
N4 0.027(3) 0.027(3) 0.032(3) -0.006(2) 0.010(2) 0.003(3)
C1 0.036(4) 0.029(3) 0.026(4) -0.001(3) -0.002(3) -0.001(3)
C11 0.076(6) 0.029(4) 0.047(5) 0.001(3) -0.011(4) -0.015(5)
C12 0.043(4) 0.047(4) 0.062(5) 0.013(4) -0.015(4) -0.017(4)
C2 0.027(4) 0.060(5) 0.056(5) -0.010(4) 0.013(3) 0.006(4)
C3 0.035(4) 0.041(4) 0.039(4) -0.004(3) 0.004(3) -0.012(4)
C4 0.041(4) 0.030(3) 0.037(4) 0.000(3) 0.018(3) -0.004(3)
C5 0.035(4) 0.054(5) 0.056(5) 0.005(4) 0.009(4) -0.010(4)
C6 0.029(4) 0.037(3) 0.043(5) -0.003(3) 0.003(3) 0.006(3)
C7 0.044(4) 0.034(4) 0.054(5) -0.009(4) 0.006(3) 0.017(4)
C8 0.060(5) 0.028(3) 0.045(4) -0.001(3) 0.007(4) 0.011(4)
C9 0.053(5) 0.030(4) 0.066(6) -0.004(3) 0.004(4) 0.003(4)
C10 0.038(4) 0.028(3) 0.037(4) -0.003(3) 0.001(3) 0.001(3)
S1 0.0603(12) 0.0396(10) 0.0239(11) 0.0047(8) 0.0150(8) 0.0165(10)
O1 0.036(3) 0.028(2) 0.038(3) 0.008(2) 0.019(2) 0.017(2)
O2 0.050(3) 0.028(2) 0.021(3) 0.0002(18) 0.017(2) 0.012(2)
N1 0.030(3) 0.024(2) 0.022(3) 0.000(2) 0.016(2) 0.002(3)
N2 0.042(3) 0.023(2) 0.016(3) 0.004(2) 0.008(2) 0.008(3)
C13 0.037(4) 0.032(3) 0.007(3) 0.001(3) 0.012(3) 0.007(3)
C14 0.026(3) 0.019(3) 0.026(4) -0.009(3) 0.003(3) 0.006(3)
C15 0.022(3) 0.024(3) 0.023(4) 0.000(3) 0.007(2) -0.002(3)
C16 0.028(3) 0.018(3) 0.038(4) -0.009(3) 0.003(3) -0.003(3)

loop_
_atom_type_symbol
_atom_type_description
_atom_type_scat_dispersion_real
_atom_type_scat_dispersion_imag
_atom_type_scat_source
C C 0.0033 0.0016 'International Tables Vol C Tables 4.2.6.8 and 6.1.1.4'
H H 0.0000 0.0000 'International Tables Vol C Tables 4.2.6.8 and 6.1.1.4'
N N 0.0061 0.0033 'International Tables Vol C Tables 4.2.6.8 and 6.1.1.4'
O O 0.0106 0.0060 'International Tables Vol C Tables 4.2.6.8 and 6.1.1.4'
S S 0.1246 0.1234 'International Tables Vol C Tables 4.2.6.8 and 6.1.1.4'

loop_
_geom_angle_atom_site_label_1
_geom_angle_atom_site_label_2
_geom_angle_atom_site_label_3
_geom_angle
C9 N3 C10 115.9(7)
C4 N4 C1 122.9(6)
C4 N4 H4 118.6
C1 N4 H4 118.6
N4 C1 C6 118.9(6)
N4 C1 C10 120.4(6)
C6 C1 C10 120.6(7)
C12 C11 C9 119.2(7)
C12 C11 H11 120.4
C9 C11 H11 120.4
C11 C12 C3 118.9(8)
C11 C12 H12 120.6
C3 C12 H12 120.6
C5 C2 C6 121.5(7)
C5 C2 H2 119.2
C6 C2 H2 119.2
C12 C3 C10 116.8(7)
C12 C3 C5 122.9(7)
C10 C3 C5 120.3(6)
N4 C4 C8 120.6(7)
N4 C4 H4 119.7
C8 C4 H4 119.7
C2 C5 C3 120.7(7)
C2 C5 H5 119.7
C3 C5 H5 119.7
C7 C6 C1 117.5(7)
C7 C6 C2 123.9(7)
C1 C6 C2 118.6(6)
C8 C7 C6 120.8(7)
C8 C7 H7 119.6
C6 C7 H7 119.6
C7 C8 C4 119.2(6)
C7 C8 H8 120.4
C4 C8 H8 120.4
N3 C9 C11 124.7(8)
N3 C9 H9 117.7
C11 C9 H9 117.7
N3 C10 C3 124.5(6)
N3 C10 C1 117.2(6)
C3 C10 C1 118.3(7)
C14 N1 C15 125.7(5)
C14 N1 H1 117.2
C15 N1 H1 117.2
C14 N2 C16 125.7(5)
C14 N2 H2 117.1
C16 N2 H2 117.1
C15 C13 C16 119.4(5)
C15 C13 H13 120.3
C16 C13 H13 120.3
N2 C14 N1 114.9(5)
N2 C14 S1 121.5(4)
N1 C14 S1 123.5(4)
O1 C15 N1 118.7(5)
O1 C15 C13 124.2(5)
N1 C15 C13 117.1(5)
O2 C16 N2 118.4(5)
O2 C16 C13 125.0(6)
N2 C16 C13 116.5(5)

loop_
_geom_bond_atom_site_label_1
_geom_bond_atom_site_label_2
_geom_bond_distance
N3 C9 1.316(8)
N3 C10 1.345(9)
N4 C4 1.307(7)
N4 C1 1.360(9)
N4 H4 0.8600
C1 C6 1.409(9)
C1 C10 1.430(8)
C11 C12 1.363(11)
C11 C9 1.395(11)
C11 H11 0.9300
C12 C3 1.402(9)
C12 H12 0.9300
C2 C5 1.350(10)
C2 C6 1.427(10)
C2 H2 0.9300
C3 C10 1.415(10)
C3 C5 1.417(10)
C4 C8 1.387(9)
C4 H4 0.9300
C5 H5 0.9300
C6 C7 1.404(9)
C7 C8 1.360(10)
C7 H7 0.9300
C8 H8 0.9300
C9 H9 0.9300
S1 C14 1.669(6)
O1 C15 1.272(6)
O2 C16 1.260(7)
N1 C14 1.347(7)
N1 C15 1.380(7)
N1 H1 0.8600
N2 C14 1.341(7)
N2 C16 1.391(8)
N2 H2 0.8600
C13 C15 1.404(8)
C13 C16 1.406(8)
C13 H13 0.9300

loop_
_geom_torsion_atom_site_label_1
_geom_torsion_atom_site_label_2
_geom_torsion_atom_site_label_3
_geom_torsion_atom_site_label_4
_geom_torsion
C4 N4 C1 C6 2.1(10)
C4 N4 C1 C10 -179.6(6)
C9 C11 C12 C3 -0.8(11)
C11 C12 C3 C10 1.0(10)
C11 C12 C3 C5 -180.0(7)
C1 N4 C4 C8 -2.1(10)
C6 C2 C5 C3 0.0(12)
C12 C3 C5 C2 -179.1(7)
C10 C3 C5 C2 -0.1(11)
N4 C1 C6 C7 -0.4(10)
C10 C1 C6 C7 -178.8(6)
N4 C1 C6 C2 -179.1(6)
C10 C1 C6 C2 2.5(11)
C5 C2 C6 C7 -179.8(7)
C5 C2 C6 C1 -1.2(12)
C1 C6 C7 C8 -1.1(11)
C2 C6 C7 C8 177.5(7)
C6 C7 C8 C4 1.1(12)
N4 C4 C8 C7 0.5(11)
C10 N3 C9 C11 -1.9(12)
C12 C11 C9 N3 1.4(12)
C9 N3 C10 C3 2.1(11)
C9 N3 C10 C1 180.0(6)
C12 C3 C10 N3 -1.6(10)
C5 C3 C10 N3 179.3(7)
C12 C3 C10 C1 -179.5(6)
C5 C3 C10 C1 1.4(10)
N4 C1 C10 N3 1.0(10)
C6 C1 C10 N3 179.4(6)
N4 C1 C10 C3 179.1(6)
C6 C1 C10 C3 -2.6(10)
C16 N2 C14 N1 -1.2(9)
C16 N2 C14 S1 176.8(5)
C15 N1 C14 N2 -5.4(8)
C15 N1 C14 S1 176.7(5)
C14 N1 C15 O1 -176.0(5)
C14 N1 C15 C13 5.2(9)
C16 C13 C15 O1 -177.2(5)
C16 C13 C15 N1 1.5(8)
C14 N2 C16 O2 -173.8(5)
C14 N2 C16 C13 7.2(9)
C15 C13 C16 O2 174.1(6)
C15 C13 C16 N2 -7.0(8)
